data_1556332
loop_
_publ_author_name
'Clowes, Lucy'
'Walton, Mark'
'Redshaw, Carl'
'Chao, Yimin'
'Walton, Alex'
'Elo, Pertti'
'Sumerin, Victor'
'Hughes, David L.'

_publ_section_title
;
 Vanadium(iii) phenoxyimine complexes for ethylene or \e-caprolactone
 polymerization: mononuclear versus binuclear pre-catalysts
;
_journal_issue 1
_journal_name_full 'Catal. Sci. Technol.'
_journal_page_first 152
_journal_paper_doi 10.1039/C2CY20571H
_journal_volume 3
_journal_year 2013
_chemical_formula_moiety 'C38 H46 Cl2 N2 O3 V, 2(C2 H3 N)'
_chemical_formula_sum 'C42 H52 Cl2 N4 O3 V'
_chemical_formula_weight 782.72
_chemical_name_common 'Compound 13'
_space_group_IT_number 33
_space_group_name_Hall 'P -2bc 2a'
_space_group_name_H-M_alt 'P 21 n b'
_symmetry_cell_setting orthorhombic
_symmetry_space_group_name_H-M 'P 21 n b'
_atom_sites_solution_hydrogens geom
_atom_sites_solution_primary direct
_atom_sites_solution_secondary difmap
_audit_creation_method SHELXL-97
_cell_angle_alpha 90.00
_cell_angle_beta 90.00
_cell_angle_gamma 90.00
_cell_formula_units_Z 4
_cell_length_a 11.0873(5)
_cell_length_b 17.9157(8)
_cell_length_c 20.6832(14)
_cell_measurement_reflns_used 9248
_cell_measurement_temperature 100
_cell_measurement_theta_max 27.5
_cell_measurement_theta_min 3.0
_cell_volume 4108.4(4)
_computing_cell_refinement 'CrystalClear-SM Expert 2.0 r11 (Rigaku, 2011)'
_computing_data_collection 'CrystalClear-SM Expert 2.0 r11 (Rigaku, 2011)'
_computing_data_reduction 'CrystalClear-SM Expert 2.0 r11 (Rigaku, 2011)'
_computing_molecular_graphics 'ORTEP (Johnson, 1971 and Farrugia, 1997)'
_computing_publication_material 'SHELXL-97 (Sheldrick, 2008)'
_computing_structure_refinement 'SHELXL-97 (Sheldrick, 2008)'
_computing_structure_solution 'SHELXS-97 (Sheldrick, 2008)'
_diffrn_ambient_temperature 100
_diffrn_detector CCD
_diffrn_detector_area_resol_mean 28.5714
_diffrn_measured_fraction_theta_full 0.997
_diffrn_measured_fraction_theta_max 0.997
_diffrn_measurement_device 'AFC12 (Right): Kappa 3 circle'
_diffrn_measurement_device_type 'Rigaku Saturn724+ (2x2 bin mode)'
_diffrn_measurement_method 'profile data from \w-scans'
_diffrn_measurement_specimen_support Mitegen
_diffrn_radiation_monochromator Confocal
_diffrn_radiation_type 'Mo K\a'
_diffrn_radiation_wavelength 0.71075
_diffrn_reflns_av_R_equivalents 0.0476
_diffrn_reflns_av_sigmaI/netI 0.0833
_diffrn_reflns_limit_h_max 10
_diffrn_reflns_limit_h_min -13
_diffrn_reflns_limit_k_max 21
_diffrn_reflns_limit_k_min -11
_diffrn_reflns_limit_l_max 24
_diffrn_reflns_limit_l_min -17
_diffrn_reflns_number 9744
_diffrn_reflns_theta_full 25.00
_diffrn_reflns_theta_max 25.00
_diffrn_reflns_theta_min 3.01
_diffrn_source 'Rotating Anode'
_diffrn_source_current 55.0
_diffrn_source_power 2.5
_diffrn_source_voltage 45.0
_exptl_absorpt_coefficient_mu 0.414
_exptl_absorpt_correction_T_max 1.000
_exptl_absorpt_correction_T_min 0.480
_exptl_absorpt_correction_type multi-scan
_exptl_absorpt_process_details 'CrystalClear-SM Expert 2.0 r11 (Rigaku, 2011)'
_exptl_crystal_colour 'Dark Orange'
_exptl_crystal_density_diffrn 1.265
_exptl_crystal_density_method 'not measured'
_exptl_crystal_description needle
_exptl_crystal_F_000 1652
_exptl_crystal_size_max 0.22
_exptl_crystal_size_mid 0.01
_exptl_crystal_size_min 0.01
_refine_diff_density_max 0.307
_refine_diff_density_min -0.289
_refine_diff_density_rms 0.066
_refine_ls_abs_structure_details 'Flack H D (1983), Acta Cryst. A39, 876-881'
_refine_ls_abs_structure_Flack 0.00(3)
_refine_ls_extinction_method none
_refine_ls_goodness_of_fit_ref 1.043
_refine_ls_hydrogen_treatment constr
_refine_ls_matrix_type full
_refine_ls_number_parameters 471
_refine_ls_number_reflns 5871
_refine_ls_number_restraints 1
_refine_ls_restrained_S_all 1.043
_refine_ls_R_factor_all 0.0776
_refine_ls_R_factor_gt 0.0505
_refine_ls_shift/su_max 0.000
_refine_ls_shift/su_mean 0.000
_refine_ls_structure_factor_coef Fsqd
_refine_ls_weighting_details 'calc w=1/[\s^2^(Fo^2^)+(0.0206P)^2^+2.8166P] where P=(Fo^2^+2Fc^2^)/3'
_refine_ls_weighting_scheme calc
_refine_ls_wR_factor_gt 0.0899
_refine_ls_wR_factor_ref 0.0978
_reflns_number_gt 4516
_reflns_number_total 5871
_reflns_threshold_expression I>2\s(I)
_cod_data_source_file c2cy20571h.txt
_cod_data_source_block s0481
_cod_depositor_comments
;
The following automatic conversions were performed:

data item '_exptl_absorpt_correction_type' value 'Multi-scan' was
changed to 'multi-scan' in accordance with the
/home/saulius/struct/COD-crude-data/automatic-downloads/DataCite-retrospective/RSC/depositions/lib/dictionaries/cif_core.dic
dictionary named 'cif_core.dic' version 2.4.2 last updated on
2011-04-26.

data item '_symmetry_cell_setting' value 'Orthorhombic' was changed
to 'orthorhombic' in accordance with the
/home/saulius/struct/COD-crude-data/automatic-downloads/DataCite-retrospective/RSC/depositions/lib/dictionaries/cif_core.dic
dictionary named 'cif_core.dic' version 2.4.2 last updated on
2011-04-26.

Automatic conversion script
Id: cif_fix_values 6909 2019-04-08 15:41:33Z antanas 
;
_cod_original_sg_symbol_H-M P21nb
_cod_database_code 1556332

loop_
_symmetry_equiv_pos_as_xyz
'x, y, z'
'x+1/2, -y, -z'
'x+1/2, -y+1/2, z+1/2'
'x, y+1/2, -z+1/2'

loop_
_atom_site_label
_atom_site_type_symbol
_atom_site_fract_x
_atom_site_fract_y
_atom_site_fract_z
_atom_site_U_iso_or_equiv
_atom_site_adp_type
_atom_site_occupancy
_atom_site_symmetry_multiplicity
_atom_site_calc_flag
_atom_site_refinement_flags
V V 0.41544(8) 0.27652(4) 0.37639(3) 0.01677(18) Uani 1 1 d .
O1 O 0.5141(3) 0.18621(17) 0.39419(14) 0.0189(8) Uani 1 1 d .
C1 C 0.4948(4) 0.1139(2) 0.39658(19) 0.0156(11) Uani 1 1 d .
C2 C 0.5846(5) 0.0690(2) 0.4275(2) 0.0193(11) Uani 1 1 d .
C3 C 0.5666(5) -0.0083(3) 0.4327(2) 0.0294(12) Uani 1 1 d .
H3 H 0.6250 -0.0374 0.4528 0.035 Uiso 1 1 calc R
C4 C 0.4658(5) -0.0413(3) 0.4090(3) 0.0309(14) Uani 1 1 d .
H4 H 0.4545 -0.0925 0.4131 0.037 Uiso 1 1 calc R
C5 C 0.3795(5) 0.0027(3) 0.3783(2) 0.0273(13) Uani 1 1 d .
H5 H 0.3116 -0.0200 0.3607 0.033 Uiso 1 1 calc R
C6 C 0.3919(4) 0.0782(2) 0.3734(2) 0.0225(12) Uani 1 1 d .
H6 H 0.3308 0.1062 0.3544 0.027 Uiso 1 1 calc R
C7 C 0.6881(5) 0.1011(3) 0.4568(2) 0.0193(11) Uani 1 1 d .
H7 H 0.7428 0.0683 0.4757 0.023 Uiso 1 1 calc R
N8 N 0.7141(4) 0.1724(2) 0.45962(17) 0.0182(9) Uani 1 1 d .
H8 H 0.6680 0.2034 0.4397 0.022 Uiso 1 1 calc R
C11 C 0.8155(4) 0.2011(3) 0.4944(2) 0.0162(11) Uani 1 1 d .
C12 C 0.9287(5) 0.2015(2) 0.4649(2) 0.0191(11) Uani 1 1 d .
C13 C 1.0254(5) 0.2268(3) 0.5010(2) 0.0226(12) Uani 1 1 d .
H13 H 1.1021 0.2278 0.4829 0.027 Uiso 1 1 calc R
C14 C 1.0084(5) 0.2509(2) 0.5645(2) 0.0203(11) Uani 1 1 d .
H14 H 1.0744 0.2660 0.5890 0.024 Uiso 1 1 calc R
C15 C 0.8948(4) 0.2526(2) 0.5913(2) 0.0186(11) Uani 1 1 d .
H15 H 0.8850 0.2703 0.6333 0.022 Uiso 1 1 calc R
C16 C 0.7950(4) 0.2286(3) 0.5570(2) 0.0187(11) Uani 1 1 d .
C121 C 0.9449(5) 0.1809(3) 0.3935(2) 0.0292(14) Uani 1 1 d .
H121 H 0.8834 0.1436 0.3827 0.035 Uiso 1 1 calc R
C122 C 0.9189(7) 0.2507(3) 0.3527(2) 0.0484(16) Uani 1 1 d .
H12A H 0.9268 0.2388 0.3077 0.073 Uiso 1 1 calc R
H12B H 0.9752 0.2893 0.3638 0.073 Uiso 1 1 calc R
H12C H 0.8383 0.2677 0.3612 0.073 Uiso 1 1 calc R
C123 C 1.0656(5) 0.1477(4) 0.3774(3) 0.0506(18) Uani 1 1 d .
H12D H 1.0684 0.1357 0.3322 0.076 Uiso 1 1 calc R
H12E H 1.0775 0.1032 0.4024 0.076 Uiso 1 1 calc R
H12F H 1.1280 0.1830 0.3874 0.076 Uiso 1 1 calc R
C161 C 0.6693(5) 0.2302(3) 0.5854(2) 0.0208(11) Uani 1 1 d .
H161 H 0.6120 0.2327 0.5494 0.025 Uiso 1 1 calc R
C162 C 0.6469(5) 0.2980(3) 0.6289(3) 0.0381(15) Uani 1 1 d .
H16A H 0.5659 0.2963 0.6452 0.057 Uiso 1 1 calc R
H16B H 0.6581 0.3429 0.6043 0.057 Uiso 1 1 calc R
H16C H 0.7027 0.2972 0.6644 0.057 Uiso 1 1 calc R
C163 C 0.6450(5) 0.1577(3) 0.6223(3) 0.0343(14) Uani 1 1 d .
H16D H 0.5647 0.1587 0.6396 0.051 Uiso 1 1 calc R
H16E H 0.7021 0.1528 0.6570 0.051 Uiso 1 1 calc R
H16F H 0.6531 0.1160 0.5934 0.051 Uiso 1 1 calc R
O2 O 0.3851(3) 0.37998(16) 0.34718(13) 0.0214(8) Uani 1 1 d .
C21 C 0.2975(4) 0.4154(3) 0.3175(2) 0.0160(11) Uani 1 1 d .
C22 C 0.3107(4) 0.4936(3) 0.3056(2) 0.0168(11) Uani 1 1 d .
C23 C 0.2200(5) 0.5319(3) 0.2711(2) 0.0215(12) Uani 1 1 d .
H23 H 0.2303 0.5822 0.2617 0.026 Uiso 1 1 calc R
C24 C 0.1170(4) 0.4963(3) 0.2512(2) 0.0200(11) Uani 1 1 d .
H24 H 0.0586 0.5219 0.2277 0.024 Uiso 1 1 calc R
C25 C 0.1016(4) 0.4221(3) 0.2664(2) 0.0218(12) Uani 1 1 d .
H25 H 0.0299 0.3988 0.2548 0.026 Uiso 1 1 calc R
C26 C 0.1890(4) 0.3809(3) 0.2984(2) 0.0199(11) Uani 1 1 d .
H26 H 0.1760 0.3307 0.3073 0.024 Uiso 1 1 calc R
C27 C 0.4107(5) 0.5338(2) 0.33014(18) 0.0166(10) Uani 1 1 d .
H27 H 0.4165 0.5840 0.3190 0.020 Uiso 1 1 calc R
N28 N 0.4947(3) 0.5070(2) 0.36667(17) 0.0163(9) Uani 1 1 d .
H28 H 0.4925 0.4600 0.3750 0.020 Uiso 1 1 calc R
C31 C 0.5914(4) 0.5498(2) 0.3944(2) 0.0162(11) Uani 1 1 d .
C32 C 0.5939(5) 0.5568(2) 0.4624(2) 0.0172(11) Uani 1 1 d .
C33 C 0.6859(5) 0.5989(3) 0.4888(2) 0.0222(12) Uani 1 1 d .
H33 H 0.6892 0.6051 0.5334 0.027 Uiso 1 1 calc R
C34 C 0.7729(4) 0.6317(3) 0.4506(2) 0.0206(11) Uani 1 1 d .
H34 H 0.8338 0.6599 0.4696 0.025 Uiso 1 1 calc R
C35 C 0.7698(4) 0.6229(3) 0.3840(2) 0.0182(11) Uani 1 1 d .
H35 H 0.8291 0.6452 0.3587 0.022 Uiso 1 1 calc R
C36 C 0.6791(4) 0.5809(3) 0.3542(2) 0.0172(11) Uani 1 1 d .
C321 C 0.4942(5) 0.5225(3) 0.5039(2) 0.0213(12) Uani 1 1 d .
H321 H 0.4667 0.4770 0.4821 0.026 Uiso 1 1 calc R
C322 C 0.3860(5) 0.5748(3) 0.5094(3) 0.0372(15) Uani 1 1 d .
H32A H 0.3587 0.5882 0.4669 0.056 Uiso 1 1 calc R
H32B H 0.4091 0.6190 0.5325 0.056 Uiso 1 1 calc R
H32C H 0.3221 0.5501 0.5322 0.056 Uiso 1 1 calc R
C323 C 0.5385(5) 0.5003(3) 0.5704(2) 0.0437(17) Uani 1 1 d .
H32D H 0.4730 0.4791 0.5947 0.066 Uiso 1 1 calc R
H32E H 0.5687 0.5435 0.5925 0.066 Uiso 1 1 calc R
H32F H 0.6018 0.4641 0.5662 0.066 Uiso 1 1 calc R
C361 C 0.6848(5) 0.5679(3) 0.2816(2) 0.0229(12) Uani 1 1 d .
H361 H 0.6152 0.5376 0.2687 0.028 Uiso 1 1 calc R
C362 C 0.6825(6) 0.6401(3) 0.2442(3) 0.0430(16) Uani 1 1 d .
H36A H 0.6096 0.6668 0.2539 0.064 Uiso 1 1 calc R
H36B H 0.6856 0.6296 0.1987 0.064 Uiso 1 1 calc R
H36C H 0.7509 0.6700 0.2561 0.064 Uiso 1 1 calc R
C363 C 0.7999(5) 0.5250(4) 0.2660(3) 0.0503(18) Uani 1 1 d .
H36D H 0.8006 0.4788 0.2897 0.075 Uiso 1 1 calc R
H36E H 0.8687 0.5544 0.2781 0.075 Uiso 1 1 calc R
H36F H 0.8029 0.5146 0.2205 0.075 Uiso 1 1 calc R
Cl3 Cl 0.57550(12) 0.33565(6) 0.43142(5) 0.0241(3) Uani 1 1 d .
Cl4 Cl 0.37205(11) 0.23220(7) 0.27325(5) 0.0260(3) Uani 1 1 d .
O5 O 0.3037(3) 0.26242(17) 0.42162(14) 0.0221(8) Uani 1 1 d .
N71 N 0.8938(5) -0.0195(3) 0.4149(2) 0.0515(14) Uani 1 1 d .
C72 C 0.8769(6) -0.0789(3) 0.4336(2) 0.0360(14) Uani 1 1 d .
C73 C 0.8505(6) -0.1524(3) 0.4575(3) 0.0441(16) Uani 1 1 d .
H73A H 0.7879 -0.1494 0.4895 0.066 Uiso 1 1 calc R
H73B H 0.9217 -0.1735 0.4766 0.066 Uiso 1 1 calc R
H73C H 0.8241 -0.1835 0.4225 0.066 Uiso 1 1 calc R
N81 N 0.8271(5) 0.3169(3) 0.1969(3) 0.0573(16) Uani 1 1 d .
C82 C 0.7345(7) 0.3373(3) 0.2125(3) 0.0413(16) Uani 1 1 d .
C83 C 0.6177(6) 0.3625(4) 0.2351(3) 0.060(2) Uani 1 1 d .
H83A H 0.6240 0.3780 0.2794 0.091 Uiso 1 1 calc R
H83B H 0.5605 0.3225 0.2318 0.091 Uiso 1 1 calc R
H83C H 0.5912 0.4038 0.2092 0.091 Uiso 1 1 calc R

loop_
_atom_site_aniso_label
_atom_site_aniso_U_11
_atom_site_aniso_U_22
_atom_site_aniso_U_33
_atom_site_aniso_U_23
_atom_site_aniso_U_13
_atom_site_aniso_U_12
V 0.0207(5) 0.0120(4) 0.0176(3) -0.0001(3) -0.0016(4) -0.0029(4)
O1 0.025(2) 0.0117(17) 0.0201(16) -0.0019(13) -0.0013(15) -0.0046(15)
C1 0.022(3) 0.009(2) 0.016(2) -0.0025(19) 0.004(2) -0.007(2)
C2 0.018(3) 0.015(2) 0.025(2) -0.001(2) 0.003(2) 0.001(3)
C3 0.030(3) 0.011(2) 0.047(3) -0.002(2) -0.002(3) 0.004(3)
C4 0.033(4) 0.014(3) 0.046(3) 0.003(2) -0.004(3) -0.006(3)
C5 0.027(4) 0.024(3) 0.031(3) -0.001(2) -0.005(3) -0.008(2)
C6 0.021(4) 0.017(2) 0.029(2) 0.003(2) -0.001(3) 0.001(2)
C7 0.019(3) 0.014(3) 0.025(3) 0.004(2) 0.002(2) 0.007(2)
N8 0.020(3) 0.012(2) 0.022(2) 0.0027(17) 0.0014(18) -0.0025(19)
C11 0.012(3) 0.011(2) 0.026(3) 0.003(2) -0.006(2) 0.000(2)
C12 0.017(3) 0.015(2) 0.025(2) -0.0014(19) -0.001(3) -0.006(2)
C13 0.015(3) 0.017(3) 0.035(3) 0.001(2) 0.003(2) -0.004(2)
C14 0.021(3) 0.013(2) 0.028(3) 0.001(2) -0.002(2) -0.005(2)
C15 0.021(3) 0.015(2) 0.020(2) -0.0024(18) -0.005(2) -0.002(2)
C16 0.021(3) 0.010(2) 0.026(3) 0.002(2) 0.000(2) -0.002(2)
C121 0.033(4) 0.025(3) 0.030(3) -0.012(2) 0.005(2) -0.013(3)
C122 0.066(4) 0.051(4) 0.028(2) 0.003(2) 0.012(3) -0.019(4)
C123 0.033(4) 0.059(4) 0.059(4) -0.037(3) 0.013(4) -0.014(3)
C161 0.020(3) 0.023(3) 0.019(2) -0.001(2) -0.002(2) 0.003(2)
C162 0.033(4) 0.038(4) 0.043(3) -0.013(3) 0.005(3) 0.009(3)
C163 0.029(4) 0.043(4) 0.032(3) 0.015(3) 0.004(3) 0.002(3)
O2 0.022(2) 0.0147(16) 0.0274(16) 0.0007(14) -0.0078(16) -0.0050(16)
C21 0.021(3) 0.014(2) 0.013(2) -0.005(2) -0.001(2) -0.002(2)
C22 0.016(3) 0.018(3) 0.017(2) -0.002(2) 0.003(2) -0.005(2)
C23 0.026(3) 0.018(3) 0.020(3) 0.005(2) 0.000(2) 0.005(2)
C24 0.011(3) 0.028(3) 0.021(2) -0.001(2) -0.002(2) 0.003(2)
C25 0.015(3) 0.026(3) 0.024(3) -0.005(2) -0.001(2) -0.004(2)
C26 0.021(3) 0.017(3) 0.021(2) -0.001(2) 0.000(2) -0.004(2)
C27 0.020(3) 0.014(2) 0.015(2) 0.0015(18) 0.000(2) 0.001(3)
N28 0.019(2) 0.0068(19) 0.024(2) 0.0026(17) 0.0012(19) -0.0050(18)
C31 0.010(3) 0.013(2) 0.025(3) -0.003(2) -0.002(2) -0.003(2)
C32 0.019(3) 0.012(2) 0.020(2) 0.000(2) 0.003(2) 0.003(2)
C33 0.028(3) 0.014(3) 0.024(3) -0.002(2) -0.005(2) -0.002(2)
C34 0.014(3) 0.015(3) 0.033(3) -0.007(2) -0.003(2) -0.002(2)
C35 0.012(3) 0.015(2) 0.028(3) 0.002(2) -0.005(2) -0.001(2)
C36 0.014(3) 0.016(3) 0.021(2) -0.001(2) -0.001(2) 0.004(2)
C321 0.028(3) 0.016(3) 0.020(2) 0.000(2) 0.001(2) -0.004(2)
C322 0.041(4) 0.020(3) 0.051(3) -0.003(2) 0.022(3) -0.007(3)
C323 0.044(4) 0.059(4) 0.028(3) 0.015(3) -0.008(3) -0.022(3)
C361 0.020(3) 0.022(3) 0.027(3) 0.002(2) 0.001(2) 0.001(2)
C362 0.051(4) 0.044(4) 0.033(3) 0.004(3) -0.009(3) -0.016(3)
C363 0.039(4) 0.077(5) 0.036(3) -0.026(3) 0.002(3) 0.010(4)
Cl3 0.0280(7) 0.0132(5) 0.0311(6) -0.0009(5) -0.0121(6) -0.0021(6)
Cl4 0.0377(8) 0.0204(6) 0.0198(5) -0.0021(5) -0.0052(5) -0.0021(6)
O5 0.026(2) 0.0190(19) 0.0219(16) 0.0023(14) -0.0009(15) -0.0014(16)
N71 0.052(4) 0.033(3) 0.069(3) -0.004(3) 0.002(3) 0.005(3)
C72 0.038(4) 0.032(3) 0.038(3) -0.005(3) 0.000(3) 0.007(3)
C73 0.047(4) 0.046(4) 0.039(3) 0.012(3) 0.006(3) 0.003(3)
N81 0.049(4) 0.064(4) 0.059(4) 0.003(3) 0.014(3) 0.003(3)
C82 0.058(5) 0.030(3) 0.036(3) 0.006(3) 0.003(3) -0.013(3)
C83 0.055(5) 0.051(4) 0.075(5) 0.001(4) 0.016(4) -0.018(4)

loop_
_atom_type_symbol
_atom_type_description
_atom_type_scat_dispersion_real
_atom_type_scat_dispersion_imag
_atom_type_scat_source
C C 0.0033 0.0016 'International Tables Vol C Tables 4.2.6.8 and 6.1.1.4'
H H 0.0000 0.0000 'International Tables Vol C Tables 4.2.6.8 and 6.1.1.4'
Cl Cl 0.1484 0.1585 'International Tables Vol C Tables 4.2.6.8 and 6.1.1.4'
N N 0.0061 0.0033 'International Tables Vol C Tables 4.2.6.8 and 6.1.1.4'
O O 0.0106 0.0060 'International Tables Vol C Tables 4.2.6.8 and 6.1.1.4'
V V 0.3005 0.5294 'International Tables Vol C Tables 4.2.6.8 and 6.1.1.4'

loop_
_geom_angle_atom_site_label_1
_geom_angle_atom_site_label_2
_geom_angle_atom_site_label_3
_geom_angle
O5 V O2 101.43(15)
O5 V O1 101.11(15)
O2 V O1 155.91(14)
O5 V Cl4 109.12(12)
O2 V Cl4 90.26(9)
O1 V Cl4 90.33(9)
O5 V Cl3 112.20(12)
O2 V Cl3 81.64(9)
O1 V Cl3 82.08(10)
Cl4 V Cl3 138.69(5)
C1 O1 V 136.1(3)
O1 C1 C6 125.0(4)
O1 C1 C2 117.3(4)
C6 C1 C2 117.7(4)
C3 C2 C7 118.8(5)
C3 C2 C1 119.3(5)
C7 C2 C1 121.7(4)
C4 C3 C2 121.3(5)
C4 C3 H3 119.3
C2 C3 H3 119.3
C3 C4 C5 119.0(5)
C3 C4 H4 120.5
C5 C4 H4 120.5
C6 C5 C4 121.7(5)
C6 C5 H5 119.2
C4 C5 H5 119.2
C5 C6 C1 120.9(4)
C5 C6 H6 119.6
C1 C6 H6 119.6
N8 C7 C2 126.2(4)
N8 C7 H7 116.9
C2 C7 H7 116.9
C7 N8 C11 123.0(4)
C7 N8 H8 118.5
C11 N8 H8 118.5
C12 C11 C16 123.2(4)
C12 C11 N8 119.3(4)
C16 C11 N8 117.5(4)
C13 C12 C11 117.5(4)
C13 C12 C121 120.6(5)
C11 C12 C121 121.7(4)
C12 C13 C14 120.4(5)
C12 C13 H13 119.8
C14 C13 H13 119.8
C15 C14 C13 120.6(5)
C15 C14 H14 119.7
C13 C14 H14 119.7
C14 C15 C16 121.2(4)
C14 C15 H15 119.4
C16 C15 H15 119.4
C15 C16 C11 116.9(4)
C15 C16 C161 122.1(4)
C11 C16 C161 120.9(4)
C123 C121 C12 114.4(5)
C123 C121 C122 111.7(5)
C12 C121 C122 108.1(4)
C123 C121 H121 107.5
C12 C121 H121 107.5
C122 C121 H121 107.5
C121 C122 H12A 109.5
C121 C122 H12B 109.5
H12A C122 H12B 109.5
C121 C122 H12C 109.5
H12A C122 H12C 109.5
H12B C122 H12C 109.5
C121 C123 H12D 109.5
C121 C123 H12E 109.5
H12D C123 H12E 109.5
C121 C123 H12F 109.5
H12D C123 H12F 109.5
H12E C123 H12F 109.5
C16 C161 C163 109.8(4)
C16 C161 C162 113.1(4)
C163 C161 C162 110.6(4)
C16 C161 H161 107.7
C163 C161 H161 107.7
C162 C161 H161 107.7
C161 C162 H16A 109.5
C161 C162 H16B 109.5
H16A C162 H16B 109.5
C161 C162 H16C 109.5
H16A C162 H16C 109.5
H16B C162 H16C 109.5
C161 C163 H16D 109.5
C161 C163 H16E 109.5
H16D C163 H16E 109.5
C161 C163 H16F 109.5
H16D C163 H16F 109.5
H16E C163 H16F 109.5
C21 O2 V 136.2(3)
O2 C21 C26 123.4(4)
O2 C21 C22 118.6(4)
C26 C21 C22 118.0(4)
C23 C22 C27 119.5(4)
C23 C22 C21 119.3(4)
C27 C22 C21 121.1(4)
C24 C23 C22 121.4(5)
C24 C23 H23 119.3
C22 C23 H23 119.3
C23 C24 C25 118.9(5)
C23 C24 H24 120.6
C25 C24 H24 120.6
C24 C25 C26 122.5(5)
C24 C25 H25 118.8
C26 C25 H25 118.8
C25 C26 C21 119.8(5)
C25 C26 H26 120.1
C21 C26 H26 120.1
N28 C27 C22 125.8(4)
N28 C27 H27 117.1
C22 C27 H27 117.1
C27 N28 C31 124.9(4)
C27 N28 H28 117.6
C31 N28 H28 117.6
C36 C31 C32 123.0(4)
C36 C31 N28 119.7(4)
C32 C31 N28 117.3(4)
C33 C32 C31 117.2(4)
C33 C32 C321 122.0(4)
C31 C32 C321 120.7(4)
C34 C33 C32 121.5(4)
C34 C33 H33 119.2
C32 C33 H33 119.2
C33 C34 C35 120.2(5)
C33 C34 H34 119.9
C35 C34 H34 119.9
C34 C35 C36 121.1(5)
C34 C35 H35 119.4
C36 C35 H35 119.4
C31 C36 C35 117.0(4)
C31 C36 C361 123.7(4)
C35 C36 C361 119.2(4)
C323 C321 C322 110.4(4)
C323 C321 C32 112.5(4)
C322 C321 C32 111.3(4)
C323 C321 H321 107.5
C322 C321 H321 107.5
C32 C321 H321 107.5
C321 C322 H32A 109.5
C321 C322 H32B 109.5
H32A C322 H32B 109.5
C321 C322 H32C 109.5
H32A C322 H32C 109.5
H32B C322 H32C 109.5
C321 C323 H32D 109.5
C321 C323 H32E 109.5
H32D C323 H32E 109.5
C321 C323 H32F 109.5
H32D C323 H32F 109.5
H32E C323 H32F 109.5
C362 C361 C36 111.9(4)
C362 C361 C363 109.8(5)
C36 C361 C363 108.7(4)
C362 C361 H361 108.8
C36 C361 H361 108.8
C363 C361 H361 108.8
C361 C362 H36A 109.5
C361 C362 H36B 109.5
H36A C362 H36B 109.5
C361 C362 H36C 109.5
H36A C362 H36C 109.5
H36B C362 H36C 109.5
C361 C363 H36D 109.5
C361 C363 H36E 109.5
H36D C363 H36E 109.5
C361 C363 H36F 109.5
H36D C363 H36F 109.5
H36E C363 H36F 109.5
N71 C72 C73 177.5(7)
C72 C73 H73A 109.5
C72 C73 H73B 109.5
H73A C73 H73B 109.5
C72 C73 H73C 109.5
H73A C73 H73C 109.5
H73B C73 H73C 109.5
N81 C82 C83 177.6(7)
C82 C83 H83A 109.5
C82 C83 H83B 109.5
H83A C83 H83B 109.5
C82 C83 H83C 109.5
H83A C83 H83C 109.5
H83B C83 H83C 109.5

loop_
_geom_bond_atom_site_label_1
_geom_bond_atom_site_label_2
_geom_bond_distance
V O5 1.573(3)
V O2 1.978(3)
V O1 1.987(3)
V Cl4 2.3265(12)
V Cl3 2.3594(14)
O1 C1 1.314(5)
C1 C6 1.394(6)
C1 C2 1.431(7)
C2 C3 1.403(6)
C2 C7 1.419(7)
C3 C4 1.356(7)
C3 H3 0.9300
C4 C5 1.393(7)
C4 H4 0.9300
C5 C6 1.362(6)
C5 H5 0.9300
C6 H6 0.9300
C7 N8 1.312(6)
C7 H7 0.9300
N8 C11 1.430(6)
N8 H8 0.8600
C11 C12 1.395(6)
C11 C16 1.404(6)
C12 C13 1.384(7)
C12 C121 1.533(6)
C13 C14 1.395(7)
C13 H13 0.9300
C14 C15 1.376(7)
C14 H14 0.9300
C15 C16 1.383(6)
C15 H15 0.9300
C16 C161 1.513(7)
C121 C123 1.501(7)
C121 C122 1.536(7)
C121 H121 0.9800
C122 H12A 0.9600
C122 H12B 0.9600
C122 H12C 0.9600
C123 H12D 0.9600
C123 H12E 0.9600
C123 H12F 0.9600
C161 C163 1.531(7)
C161 C162 1.531(7)
C161 H161 0.9800
C162 H16A 0.9600
C162 H16B 0.9600
C162 H16C 0.9600
C163 H16D 0.9600
C163 H16E 0.9600
C163 H16F 0.9600
O2 C21 1.313(5)
C21 C26 1.409(6)
C21 C22 1.430(6)
C22 C23 1.410(6)
C22 C27 1.416(6)
C23 C24 1.371(6)
C23 H23 0.9300
C24 C25 1.377(7)
C24 H24 0.9300
C25 C26 1.386(6)
C25 H25 0.9300
C26 H26 0.9300
C27 N28 1.291(6)
C27 H27 0.9300
N28 C31 1.439(6)
N28 H28 0.8600
C31 C36 1.396(6)
C31 C32 1.412(6)
C32 C33 1.381(7)
C32 C321 1.529(6)
C33 C34 1.379(7)
C33 H33 0.9300
C34 C35 1.388(6)
C34 H34 0.9300
C35 C36 1.398(6)
C35 H35 0.9300
C36 C361 1.522(6)
C321 C323 1.513(7)
C321 C322 1.526(7)
C321 H321 0.9800
C322 H32A 0.9600
C322 H32B 0.9600
C322 H32C 0.9600
C323 H32D 0.9600
C323 H32E 0.9600
C323 H32F 0.9600
C361 C362 1.508(7)
C361 C363 1.524(7)
C361 H361 0.9800
C362 H36A 0.9600
C362 H36B 0.9600
C362 H36C 0.9600
C363 H36D 0.9600
C363 H36E 0.9600
C363 H36F 0.9600
N71 C72 1.149(7)
C72 C73 1.437(7)
C73 H73A 0.9600
C73 H73B 0.9600
C73 H73C 0.9600
N81 C82 1.137(8)
C82 C83 1.449(9)
C83 H83A 0.9600
C83 H83B 0.9600
C83 H83C 0.9600

loop_
_geom_hbond_atom_site_label_D
_geom_hbond_atom_site_label_H
_geom_hbond_atom_site_label_A
_geom_hbond_distance_DH
_geom_hbond_distance_HA
_geom_hbond_distance_DA
_geom_hbond_angle_DHA
N8 H8 O1 0.86 1.97 2.610(5) 130.0
N8 H8 Cl3 0.86 2.59 3.355(4) 149.1
N28 H28 O2 0.86 1.95 2.610(5) 132.6
N28 H28 Cl3 0.86 2.68 3.467(4) 153.2

loop_
_geom_torsion_atom_site_label_1
_geom_torsion_atom_site_label_2
_geom_torsion_atom_site_label_3
_geom_torsion_atom_site_label_4
_geom_torsion
O5 V O1 C1 48.9(4)
O2 V O1 C1 -152.1(4)
Cl4 V O1 C1 -60.7(4)
Cl3 V O1 C1 160.1(4)
V O1 C1 C6 13.3(7)
V O1 C1 C2 -164.2(3)
O1 C1 C2 C3 178.4(4)
C6 C1 C2 C3 0.7(6)
O1 C1 C2 C7 2.4(6)
C6 C1 C2 C7 -175.3(4)
C7 C2 C3 C4 176.1(5)
C1 C2 C3 C4 0.0(7)
C2 C3 C4 C5 0.7(8)
C3 C4 C5 C6 -2.2(8)
C4 C5 C6 C1 2.9(7)
O1 C1 C6 C5 -179.7(4)
C2 C1 C6 C5 -2.1(6)
C3 C2 C7 N8 -175.7(5)
C1 C2 C7 N8 0.4(7)
C2 C7 N8 C11 174.9(4)
C7 N8 C11 C12 83.4(6)
C7 N8 C11 C16 -97.4(5)
C16 C11 C12 C13 3.4(7)
N8 C11 C12 C13 -177.5(4)
C16 C11 C12 C121 -171.6(4)
N8 C11 C12 C121 7.5(7)
C11 C12 C13 C14 -0.1(7)
C121 C12 C13 C14 175.0(4)
C12 C13 C14 C15 -2.5(7)
C13 C14 C15 C16 1.9(7)
C14 C15 C16 C11 1.3(6)
C14 C15 C16 C161 -179.8(4)
C12 C11 C16 C15 -4.0(7)
N8 C11 C16 C15 176.8(4)
C12 C11 C16 C161 177.0(4)
N8 C11 C16 C161 -2.1(6)
C13 C12 C121 C123 33.9(6)
C11 C12 C121 C123 -151.2(5)
C13 C12 C121 C122 -91.2(6)
C11 C12 C121 C122 83.7(6)
C15 C16 C161 C163 -87.7(5)
C11 C16 C161 C163 91.2(5)
C15 C16 C161 C162 36.3(6)
C11 C16 C161 C162 -144.8(5)
O5 V O2 C21 -56.9(4)
O1 V O2 C21 144.0(4)
Cl4 V O2 C21 52.7(4)
Cl3 V O2 C21 -168.0(4)
V O2 C21 C26 1.2(7)
V O2 C21 C22 179.2(3)
O2 C21 C22 C23 177.1(4)
C26 C21 C22 C23 -4.9(6)
O2 C21 C22 C27 -5.6(6)
C26 C21 C22 C27 172.5(4)
C27 C22 C23 C24 -174.6(4)
C21 C22 C23 C24 2.8(7)
C22 C23 C24 C25 1.3(7)
C23 C24 C25 C26 -3.3(7)
C24 C25 C26 C21 1.1(7)
O2 C21 C26 C25 -179.0(4)
C22 C21 C26 C25 3.0(6)
C23 C22 C27 N28 174.2(4)
C21 C22 C27 N28 -3.2(7)
C22 C27 N28 C31 -175.9(4)
C27 N28 C31 C36 -67.0(6)
C27 N28 C31 C32 114.4(5)
C36 C31 C32 C33 2.4(7)
N28 C31 C32 C33 -179.1(4)
C36 C31 C32 C321 179.0(4)
N28 C31 C32 C321 -2.5(7)
C31 C32 C33 C34 -1.0(7)
C321 C32 C33 C34 -177.6(4)
C32 C33 C34 C35 -0.2(7)
C33 C34 C35 C36 0.2(7)
C32 C31 C36 C35 -2.4(7)
N28 C31 C36 C35 179.1(4)
C32 C31 C36 C361 173.9(4)
N28 C31 C36 C361 -4.6(7)
C34 C35 C36 C31 1.1(7)
C34 C35 C36 C361 -175.4(4)
C33 C32 C321 C323 -32.8(7)
C31 C32 C321 C323 150.7(5)
C33 C32 C321 C322 91.7(5)
C31 C32 C321 C322 -84.8(5)
C31 C36 C361 C362 123.8(5)
C35 C36 C361 C362 -59.9(6)
C31 C36 C361 C363 -114.8(6)
C35 C36 C361 C363 61.5(6)
